data_7223151
loop_
_publ_author_name
'Alshahateet, Solhe F.'
'Bhadbhade, Mohan M.'
'Bishop, Roger'
'Craig, Donald C.'
'Scudder, Marcia L.'

_publ_section_title
;
 Halogen containing clusters N2Br2, N2Br4, S2Br4and S2Br6yield penannular
 inclusion compounds
;
_journal_issue 47
_journal_name_full CrystEngComm
_journal_page_first 9111
_journal_paper_doi 10.1039/C5CE01838B
_journal_volume 17
_journal_year 2015
_chemical_formula_moiety 'C22 H12 Br4 N2 S,C9 H12'
_chemical_formula_sum 'C31 H24 Br4 N2 S'
_chemical_formula_weight 776.2
_space_group_IT_number 2
_symmetry_cell_setting triclinic
_symmetry_space_group_name_Hall '-P 1'
_symmetry_space_group_name_H-M 'P -1'
_atom_type_scat_source 'International Tables for X-ray Crystallography, Vol. IV'
_audit_creation_method 'RAELSPUB and manual entry'
_audit_update_record
;
2010-11-29 deposited with the CCDC.
2015-10-27 downloaded from the CCDC.
;
_cell_angle_alpha 93.99(3)
_cell_angle_beta 102.12(2)
_cell_angle_gamma 108.62(2)
_cell_formula_units_Z 2
_cell_length_a 10.592(4)
_cell_length_b 11.235(5)
_cell_length_c 13.182(7)
_cell_measurement_reflns_used 10
_cell_measurement_temperature 294
_cell_measurement_theta_max 11
_cell_measurement_theta_min 10
_cell_volume 1437.5(12)
_computing_cell_refinement 'CAD4 Version 5.0, 1989'
_computing_data_collection 'CAD4 Version 5.0, 1989'
_computing_data_reduction 'Local program'
_computing_molecular_graphics 'ORTEP-II, (Johnson, 1976)'
_computing_publication_material 'Local programs'
_computing_structure_refinement 'RAELS, (Rae, 1989)'
_computing_structure_solution 'SIR92 (Altomare et al, 1994)'
_diffrn_measurement_device_type 'Nonius CAD-4'
_diffrn_measurement_method \w--2\q
_diffrn_radiation_type 'Mo K\a'
_diffrn_radiation_wavelength 0.71073
_diffrn_reflns_av_R_equivalents 0.021
_diffrn_reflns_limit_h_max 12
_diffrn_reflns_limit_h_min -12
_diffrn_reflns_limit_k_max 12
_diffrn_reflns_limit_k_min -12
_diffrn_reflns_limit_l_max 15
_diffrn_reflns_limit_l_min 0
_diffrn_reflns_number 5258
_diffrn_reflns_theta_max 25
_diffrn_standards_decay_% 0
_diffrn_standards_interval_time 30min
_diffrn_standards_number 1
_exptl_absorpt_coefficient_mu 5.644
_exptl_absorpt_correction_T_max 0.52
_exptl_absorpt_correction_T_min 0.36
_exptl_absorpt_correction_type analytical
_exptl_absorpt_process_details '(DeMeulenaer & Tompa, 1965)'
_exptl_crystal_colour colourless
_exptl_crystal_density_diffrn 1.79
_exptl_crystal_density_method 'not measured'
_exptl_crystal_description block
_exptl_crystal_F_000 760.0
_exptl_crystal_size_max 0.20
_exptl_crystal_size_mid 0.18
_exptl_crystal_size_min 0.14
_refine_diff_density_max 0.94
_refine_diff_density_min -1.05
_refine_ls_extinction_method none
_refine_ls_goodness_of_fit_ref 1.28
_refine_ls_hydrogen_treatment noref
_refine_ls_number_parameters 180
_refine_ls_number_reflns 3339
_refine_ls_R_factor_gt 0.039
_refine_ls_shift/su_max 0.007
_refine_ls_structure_factor_coef F
_refine_ls_weighting_details 'w = 1/[\s^2^(F) + 0.0004F^2^]'
_refine_ls_weighting_scheme calc
_refine_ls_wR_factor_ref 0.044
_reflns_number_gt 3339
_reflns_number_total 5020
_reflns_threshold_expression I>2\s(I)
_cod_data_source_file c5ce01838b2.cif
_cod_data_source_block DRB318
_cod_depositor_comments 'Adding full bibliography for 7223151--7223155.cif.'
_cod_original_cell_volume 1438(1)
_cod_database_code 7223151

loop_
_symmetry_equiv_pos_site_id
_symmetry_equiv_pos_as_xyz
1 x,y,z
2 -x,-y,-z

loop_
_atom_site_label
_atom_site_fract_x
_atom_site_fract_y
_atom_site_fract_z
_atom_site_U_iso_or_equiv
_atom_site_adp_type
_atom_site_type_symbol
_atom_site_occupancy
Br1 -0.19602(6) 0.13059(6) 0.13430(5) 0.0559(2) Uani Br 1.0
Br2 0.03619(7) 0.43078(6) -0.14518(5) 0.0573(2) Uani Br 1.0
Br3 0.91194(6) 0.26408(6) 0.45195(5) 0.0575(2) Uani Br 1.0
Br4 0.80424(8) 0.61455(6) 0.71634(6) 0.0798(3) Uani Br 1.0
S1 0.2753(2) -0.1577(1) 0.2667(1) 0.045(2) Uani S 1.0
N1 0.0654(4) 0.0597(4) 0.1613(3) 0.033(1) Uani N 1.0
N2 0.5995(4) 0.1406(4) 0.3976(3) 0.036(2) Uani N 1.0
C1 0.1703(5) -0.0582(5) 0.2710(4) 0.038(2) Uani C 1.0
C2 0.1748(5) 0.0253(4) 0.1857(4) 0.034(1) Uani C 1.0
C3 0.2896(5) 0.0696(4) 0.1418(4) 0.0332(9) Uani C 1.0
C4 0.4151(5) 0.0299(5) 0.1702(4) 0.036(1) Uani C 1.0
C5 0.4298(5) -0.0258(5) 0.2737(4) 0.038(2) Uani C 1.0
C6 0.4664(5) 0.0765(5) 0.3665(4) 0.035(1) Uani C 1.0
C7 0.3656(5) 0.1041(5) 0.4106(4) 0.036(1) Uani C 1.0
C8 0.2159(5) 0.0227(5) 0.3793(4) 0.039(2) Uani C 1.0
C9 0.0615(5) 0.1415(4) 0.0903(4) 0.031(1) Uani C 1.0
C10 -0.0523(5) 0.1839(5) 0.0652(4) 0.036(1) Uani C 1.0
C11 -0.0589(5) 0.2675(5) -0.0030(4) 0.040(2) Uani C 1.0
C12 0.0488(5) 0.3117(5) -0.0522(4) 0.041(2) Uani C 1.0
C13 0.1611(5) 0.2748(5) -0.0332(4) 0.039(2) Uani C 1.0
C14 0.1688(5) 0.1880(4) 0.0401(4) 0.033(1) Uani C 1.0
C15 0.2833(5) 0.1498(5) 0.0683(4) 0.037(2) Uani C 1.0
C16 0.6436(5) 0.2427(5) 0.4736(4) 0.036(1) Uani C 1.0
C17 0.7850(5) 0.3151(5) 0.5088(4) 0.041(2) Uani C 1.0
C18 0.8322(5) 0.4233(5) 0.5794(4) 0.047(2) Uani C 1.0
C19 0.7361(6) 0.4620(5) 0.6204(4) 0.051(2) Uani C 1.0
C20 0.6001(6) 0.3949(5) 0.5933(4) 0.049(2) Uani C 1.0
C21 0.5501(5) 0.2824(5) 0.5192(4) 0.039(1) Uani C 1.0
C22 0.4108(5) 0.2084(5) 0.4846(4) 0.041(1) Uani C 1.0
C1M 0.7153(3) 0.7681(3) 0.2709(2) 0.047(1) Uani C 1.0
C2M 0.7307(3) 0.6549(3) 0.2958(2) 0.055(2) Uani C 1.0
C3M 0.6354(3) 0.5402(3) 0.2422(2) 0.057(2) Uani C 1.0
C4M 0.5248(3) 0.5389(3) 0.1637(2) 0.049(2) Uani C 1.0
C5M 0.5094(3) 0.6521(3) 0.1388(2) 0.047(1) Uani C 1.0
C6M 0.6047(3) 0.7668(3) 0.1924(2) 0.048(1) Uani C 1.0
C7M 0.8202(4) 0.8944(4) 0.3300(3) 0.067(2) Uani C 1.0
C8M 0.6523(5) 0.4155(4) 0.2696(4) 0.098(3) Uani C 1.0
C9M 0.3876(4) 0.6506(4) 0.0524(4) 0.074(2) Uani C 1.0
HC1 0.0729 -0.1151 0.2611 0.044 Uani H 1.0
H1C4 0.4987 0.1063 0.1767 0.037 Uani H 1.0
H2C4 0.4093 -0.0356 0.1124 0.043 Uani H 1.0
HC5 0.5074 -0.0596 0.2802 0.044 Uani H 1.0
H1C8 0.1601 0.0796 0.3791 0.041 Uani H 1.0
H2C8 0.1976 -0.0355 0.4326 0.046 Uani H 1.0
HC11 -0.1394 0.2973 -0.0181 0.047 Uani H 1.0
HC13 0.2363 0.3076 -0.0697 0.047 Uani H 1.0
HC15 0.3616 0.1813 0.0346 0.046 Uani H 1.0
HC18 0.9325 0.4742 0.6018 0.053 Uani H 1.0
HC20 0.5353 0.4242 0.6251 0.059 Uani H 1.0
HC22 0.3425 0.2332 0.5153 0.050 Uani H 1.0
HC2M 0.8105 0.6559 0.3525 0.076 Uani H 1.0
HC4M 0.4560 0.4561 0.1250 0.062 Uani H 1.0
HC6M 0.5936 0.8485 0.1745 0.064 Uani H 1.0
H1C7M 0.8774 0.8791 0.3950 0.079 Uani H 1.0
H2C7M 0.8809 0.9350 0.2842 0.075 Uani H 1.0
H3C7M 0.7711 0.9518 0.3495 0.077 Uani H 1.0
H1C8M 0.5672 0.3431 0.2331 0.107 Uani H 1.0
H2C8M 0.7328 0.4055 0.2464 0.112 Uani H 1.0
H3C8M 0.6679 0.4163 0.3472 0.121 Uani H 1.0
H1C9M 0.4048 0.7371 0.0315 0.091 Uani H 1.0
H2C9M 0.3758 0.5881 -0.0098 0.079 Uani H 1.0
H3C9M 0.3023 0.6254 0.0788 0.090 Uani H 1.0

loop_
_atom_site_aniso_label
_atom_site_aniso_U_11
_atom_site_aniso_U_22
_atom_site_aniso_U_33
_atom_site_aniso_U_12
_atom_site_aniso_U_13
_atom_site_aniso_U_23
_atom_site_aniso_type_symbol
Br1 0.0449(3) 0.0700(4) 0.0614(4) 0.0255(3) 0.0208(3) 0.0142(3) Br
Br2 0.0638(4) 0.0480(4) 0.0587(4) 0.0224(3) 0.0038(3) 0.0194(3) Br
Br3 0.0416(3) 0.0527(4) 0.0713(5) 0.0086(3) 0.0125(3) 0.0042(3) Br
Br4 0.0863(5) 0.0508(4) 0.0736(5) 0.0041(4) 0.0013(4) -0.0282(4) Br
S1 0.051(2) 0.028(2) 0.048(2) 0.011(1) -0.0015(7) 0.0021(7) S
N1 0.034(2) 0.028(2) 0.032(1) 0.007(1) 0.002(1) -0.003(1) N
N2 0.040(2) 0.032(2) 0.035(2) 0.014(1) 0.003(1) 0.005(1) N
C1 0.039(2) 0.032(2) 0.036(2) 0.006(1) 0.002(1) 0.003(1) C
C2 0.036(2) 0.029(2) 0.031(2) 0.009(1) 0.002(1) -0.0009(8) C
C3 0.037(2) 0.030(1) 0.029(2) 0.0107(8) 0.002(1) -0.0024(9) C
C4 0.040(2) 0.034(2) 0.033(2) 0.015(1) 0.003(1) -0.0041(8) C
C5 0.043(2) 0.031(2) 0.038(2) 0.015(1) 0.001(1) -0.0011(8) C
C6 0.038(2) 0.032(2) 0.032(2) 0.0119(9) 0.002(1) 0.0012(9) C
C7 0.038(2) 0.036(2) 0.029(2) 0.011(1) 0.003(1) 0.001(1) C
C8 0.038(2) 0.041(3) 0.032(2) 0.009(1) 0.004(2) 0.005(1) C
C9 0.032(2) 0.026(2) 0.029(1) 0.008(1) 0.002(1) -0.005(1) C
C10 0.034(2) 0.035(2) 0.036(2) 0.012(1) 0.002(1) -0.003(1) C
C11 0.041(2) 0.036(2) 0.038(2) 0.016(2) -0.001(1) -0.002(2) C
C12 0.046(3) 0.034(3) 0.035(2) 0.013(2) 0.001(1) 0.001(2) C
C13 0.043(2) 0.036(3) 0.034(2) 0.011(2) 0.005(1) 0.002(2) C
C14 0.035(2) 0.030(2) 0.030(2) 0.009(1) 0.004(1) -0.0033(9) C
C15 0.037(2) 0.039(3) 0.034(2) 0.014(2) 0.007(2) -0.001(2) C
C16 0.040(1) 0.031(2) 0.033(2) 0.011(1) 0.003(1) 0.005(1) C
C17 0.041(2) 0.038(2) 0.036(2) 0.008(2) 0.001(1) 0.007(2) C
C18 0.050(2) 0.038(3) 0.037(2) 0.003(2) -0.002(2) 0.006(2) C
C19 0.061(3) 0.037(3) 0.040(2) 0.008(2) -0.001(2) -0.002(1) C
C20 0.058(2) 0.041(2) 0.040(2) 0.014(2) 0.004(1) -0.005(2) C
C21 0.045(1) 0.034(2) 0.034(1) 0.012(1) 0.0044(9) 0.001(1) C
C22 0.043(1) 0.041(2) 0.035(2) 0.014(1) 0.007(1) 0.001(1) C
C1M 0.049(2) 0.054(2) 0.042(2) 0.020(1) 0.016(1) 0.005(1) C
C2M 0.060(2) 0.066(2) 0.045(2) 0.030(1) 0.009(1) 0.013(1) C
C3M 0.073(2) 0.054(2) 0.054(2) 0.030(1) 0.017(1) 0.018(2) C
C4M 0.054(2) 0.050(2) 0.048(2) 0.018(1) 0.020(2) 0.008(1) C
C5M 0.046(2) 0.058(2) 0.046(2) 0.025(1) 0.014(2) 0.007(1) C
C6M 0.053(2) 0.050(2) 0.049(2) 0.027(2) 0.017(1) 0.009(1) C
C7M 0.064(3) 0.067(2) 0.060(3) 0.011(2) 0.019(2) -0.008(2) C
C8M 0.138(6) 0.068(3) 0.098(5) 0.052(3) 0.018(4) 0.035(3) C
C9M 0.059(3) 0.096(3) 0.068(3) 0.041(2) -0.001(2) 0.005(2) C

loop_
_geom_angle_atom_site_label_1
_geom_angle_atom_site_label_2
_geom_angle_atom_site_label_3
_geom_angle
_geom_angle_site_symmetry_1
_geom_angle_site_symmetry_2
_geom_angle_site_symmetry_3
_geom_angle_publ_flag
C1 S1 C5 94.0(2) 1_555 1_555 1_555 no
C2 N1 C9 118.8(4) 1_555 1_555 1_555 no
C6 N2 C16 118.4(4) 1_555 1_555 1_555 no
S1 C1 C2 112.9(4) 1_555 1_555 1_555 no
S1 C1 C8 109.3(4) 1_555 1_555 1_555 no
C2 C1 C8 110.4(4) 1_555 1_555 1_555 no
N1 C2 C1 113.3(4) 1_555 1_555 1_555 no
N1 C2 C3 123.3(5) 1_555 1_555 1_555 no
C1 C2 C3 123.2(5) 1_555 1_555 1_555 no
C2 C3 C4 123.1(5) 1_555 1_555 1_555 no
C2 C3 C15 117.4(5) 1_555 1_555 1_555 no
C4 C3 C15 119.4(5) 1_555 1_555 1_555 no
C3 C4 C5 114.1(4) 1_555 1_555 1_555 no
S1 C5 C4 109.0(3) 1_555 1_555 1_555 no
S1 C5 C6 113.9(4) 1_555 1_555 1_555 no
C4 C5 C6 110.7(4) 1_555 1_555 1_555 no
N2 C6 C5 113.0(4) 1_555 1_555 1_555 no
N2 C6 C7 124.2(4) 1_555 1_555 1_555 no
C5 C6 C7 122.7(4) 1_555 1_555 1_555 no
C6 C7 C8 122.8(4) 1_555 1_555 1_555 no
C6 C7 C22 116.6(5) 1_555 1_555 1_555 no
C8 C7 C22 120.6(5) 1_555 1_555 1_555 no
C1 C8 C7 114.4(4) 1_555 1_555 1_555 no
N1 C9 C10 120.2(5) 1_555 1_555 1_555 no
N1 C9 C14 122.2(4) 1_555 1_555 1_555 no
C10 C9 C14 117.7(5) 1_555 1_555 1_555 no
Br1 C10 C9 119.7(4) 1_555 1_555 1_555 no
Br1 C10 C11 118.0(4) 1_555 1_555 1_555 no
C9 C10 C11 122.2(5) 1_555 1_555 1_555 no
C10 C11 C12 119.0(5) 1_555 1_555 1_555 no
Br2 C12 C11 117.3(4) 1_555 1_555 1_555 no
Br2 C12 C13 120.1(4) 1_555 1_555 1_555 no
C11 C12 C13 122.6(5) 1_555 1_555 1_555 no
C12 C13 C14 118.3(5) 1_555 1_555 1_555 no
C9 C14 C13 120.3(5) 1_555 1_555 1_555 no
C9 C14 C15 117.4(5) 1_555 1_555 1_555 no
C13 C14 C15 122.3(5) 1_555 1_555 1_555 no
C3 C15 C14 120.8(5) 1_555 1_555 1_555 no
N2 C16 C17 120.5(5) 1_555 1_555 1_555 no
N2 C16 C21 121.7(4) 1_555 1_555 1_555 no
C17 C16 C21 117.7(4) 1_555 1_555 1_555 no
Br3 C17 C16 118.9(4) 1_555 1_555 1_555 no
Br3 C17 C18 118.8(4) 1_555 1_555 1_555 no
C16 C17 C18 122.2(5) 1_555 1_555 1_555 no
C17 C18 C19 118.5(5) 1_555 1_555 1_555 no
Br4 C19 C18 117.5(4) 1_555 1_555 1_555 no
Br4 C19 C20 119.9(5) 1_555 1_555 1_555 no
C18 C19 C20 122.6(5) 1_555 1_555 1_555 no
C19 C20 C21 119.3(5) 1_555 1_555 1_555 no
C16 C21 C20 119.7(5) 1_555 1_555 1_555 no
C16 C21 C22 116.9(4) 1_555 1_555 1_555 no
C20 C21 C22 123.3(5) 1_555 1_555 1_555 no
C7 C22 C21 122.0(5) 1_555 1_555 1_555 no
C2M C1M C6M 120.0 1_555 1_555 1_555 no
C2M C1M C7M 120.0 1_555 1_555 1_555 no
C6M C1M C7M 120.0 1_555 1_555 1_555 no
C1M C2M C3M 120.0 1_555 1_555 1_555 no
C2M C3M C4M 120.0 1_555 1_555 1_555 no
C2M C3M C8M 120.0 1_555 1_555 1_555 no
C4M C3M C8M 120.0 1_555 1_555 1_555 no
C3M C4M C5M 120.0 1_555 1_555 1_555 no
C4M C5M C6M 120.0 1_555 1_555 1_555 no
C4M C5M C9M 120.0 1_555 1_555 1_555 no
C6M C5M C9M 120.0 1_555 1_555 1_555 no
C1M C6M C5M 120.0 1_555 1_555 1_555 no

loop_
_geom_bond_atom_site_label_1
_geom_bond_atom_site_label_2
_geom_bond_distance
_geom_bond_site_symmetry_1
_geom_bond_site_symmetry_2
_geom_bond_publ_flag
Br1 C10 1.893(5) 1_555 1_555 no
Br2 C12 1.893(5) 1_555 1_555 no
Br3 C17 1.885(6) 1_555 1_555 no
Br4 C19 1.893(5) 1_555 1_555 no
S1 C1 1.817(5) 1_555 1_555 no
S1 C5 1.803(5) 1_555 1_555 no
N1 C2 1.320(6) 1_555 1_555 no
N1 C9 1.359(6) 1_555 1_555 no
N2 C6 1.320(6) 1_555 1_555 no
N2 C16 1.356(6) 1_555 1_555 no
C1 C2 1.513(7) 1_555 1_555 no
C1 C8 1.532(7) 1_555 1_555 no
C2 C3 1.418(7) 1_555 1_555 no
C3 C4 1.516(7) 1_555 1_555 no
C3 C15 1.373(7) 1_555 1_555 no
C4 C5 1.539(7) 1_555 1_555 no
C5 C6 1.514(7) 1_555 1_555 no
C6 C7 1.421(7) 1_555 1_555 no
C7 C8 1.506(7) 1_555 1_555 no
C7 C22 1.357(7) 1_555 1_555 no
C9 C10 1.418(7) 1_555 1_555 no
C9 C14 1.409(7) 1_555 1_555 no
C10 C11 1.352(7) 1_555 1_555 no
C11 C12 1.401(7) 1_555 1_555 no
C12 C13 1.361(7) 1_555 1_555 no
C13 C14 1.429(7) 1_555 1_555 no
C14 C15 1.400(7) 1_555 1_555 no
C16 C17 1.414(7) 1_555 1_555 no
C16 C21 1.427(7) 1_555 1_555 no
C17 C18 1.361(7) 1_555 1_555 no
C18 C19 1.413(8) 1_555 1_555 no
C19 C20 1.350(7) 1_555 1_555 no
C20 C21 1.421(7) 1_555 1_555 no
C21 C22 1.398(7) 1_555 1_555 no
C1M C2M 1.386(2) 1_555 1_555 no
C1M C6M 1.386(2) 1_555 1_555 no
C1M C7M 1.526(4) 1_555 1_555 no
C2M C3M 1.386(2) 1_555 1_555 no
C3M C4M 1.386(2) 1_555 1_555 no
C3M C8M 1.526(4) 1_555 1_555 no
C4M C5M 1.386(2) 1_555 1_555 no
C5M C6M 1.386(2) 1_555 1_555 no
C5M C9M 1.526(4) 1_555 1_555 no
